data_4027966
loop_
_publ_author_name
'Bin Liu'
'Xiaofang Li'
'Xin Xu'
'Marcin St\;epie\'n'
'Piotr J. Chmielewski'

_publ_section_title
;
 3-(Dialkoxyphosphoryl)-N-confused Phlorin and Porphyrin. Synthesis,
 Stereochemistry, and Coordination Properties
;
_journal_name_full 'Journal of Organic Chemistry'
_journal_page_first 1354
_journal_page_last 1364
_journal_paper_doi 10.1021/jo302689d
_journal_volume 78
_journal_year 2013
_chemical_formula_moiety 'C52 H46 Cd Cl N4 O3 P'
_chemical_formula_sum 'C52 H46 Cd Cl N4 O3 P'
_chemical_formula_weight 953.75
_chemical_name_systematic
; 
 ? 
;
_space_group_IT_number 15
_symmetry_cell_setting monoclinic
_symmetry_space_group_name_Hall '-C 2yc'
_symmetry_space_group_name_H-M 'C 1 2/c 1'
_atom_sites_solution_hydrogens geom
_atom_sites_solution_primary direct
_atom_sites_solution_secondary difmap
_audit_creation_method SHELXL-97
_cell_angle_alpha 90.00
_cell_angle_beta 104.692(4)
_cell_angle_gamma 90.00
_cell_formula_units_Z 8
_cell_length_a 28.9133(10)
_cell_length_b 11.6762(4)
_cell_length_c 31.8371(18)
_cell_measurement_reflns_used 6254
_cell_measurement_temperature 100(2)
_cell_measurement_theta_max 28.8079
_cell_measurement_theta_min 2.7370
_cell_volume 10396.7(8)
_computing_cell_refinement
;
CrysAlisPro, Agilent Technologies,
Version 1.171.36.20 (release 27-06-2012 CrysAlis171 .NET)
(compiled Jul 11 2012,15:38:31)
;
_computing_data_collection
;
CrysAlisPro, Agilent Technologies,
Version 1.171.36.20 (release 27-06-2012 CrysAlis171 .NET)
(compiled Jul 11 2012,15:38:31)
;
_computing_data_reduction
;
CrysAlisPro, Agilent Technologies,
Version 1.171.36.20 (release 27-06-2012 CrysAlis171 .NET)
(compiled Jul 11 2012,15:38:31)
;
_computing_structure_refinement 'SHELXL-97 (Sheldrick, 1997)'
_computing_structure_solution 'SHELXS-97 (Sheldrick, 1990)'
_diffrn_ambient_temperature 100(2)
_diffrn_measured_fraction_theta_full 0.988
_diffrn_measured_fraction_theta_max 0.988
_diffrn_measurement_device_type 'Xcalibur, Ruby CCD'
_diffrn_measurement_method '\w scans'
_diffrn_radiation_monochromator graphite
_diffrn_radiation_source 'fine-focus sealed tube'
_diffrn_radiation_type MoK\a
_diffrn_radiation_wavelength 0.71073
_diffrn_reflns_av_R_equivalents 0.0556
_diffrn_reflns_av_sigmaI/netI 0.0925
_diffrn_reflns_limit_h_max 35
_diffrn_reflns_limit_h_min -36
_diffrn_reflns_limit_k_max 13
_diffrn_reflns_limit_k_min -14
_diffrn_reflns_limit_l_max 40
_diffrn_reflns_limit_l_min -37
_diffrn_reflns_number 26730
_diffrn_reflns_theta_full 27.00
_diffrn_reflns_theta_max 27.00
_diffrn_reflns_theta_min 2.74
_exptl_absorpt_coefficient_mu 0.544
_exptl_absorpt_correction_type none
_exptl_crystal_colour green
_exptl_crystal_density_diffrn 1.219
_exptl_crystal_description block
_exptl_crystal_F_000 3920
_exptl_crystal_size_max 0.43
_exptl_crystal_size_mid 0.22
_exptl_crystal_size_min 0.15
_refine_diff_density_max 1.301
_refine_diff_density_min -1.107
_refine_diff_density_rms 0.110
_refine_ls_extinction_method none
_refine_ls_goodness_of_fit_ref 1.064
_refine_ls_hydrogen_treatment constr
_refine_ls_matrix_type full
_refine_ls_number_parameters 558
_refine_ls_number_reflns 11195
_refine_ls_number_restraints 12
_refine_ls_restrained_S_all 1.063
_refine_ls_R_factor_all 0.1018
_refine_ls_R_factor_gt 0.0707
_refine_ls_shift/su_max 0.000
_refine_ls_shift/su_mean 0.000
_refine_ls_structure_factor_coef Fsqd
_refine_ls_weighting_details 'calc w=1/[\s^2^(Fo^2^)+(0.0485P)^2^+69.1570P] where P=(Fo^2^+2Fc^2^)/3'
_refine_ls_weighting_scheme calc
_refine_ls_wR_factor_gt 0.1506
_refine_ls_wR_factor_ref 0.1612
_reflns_number_gt 8081
_reflns_number_total 11195
_reflns_threshold_expression >2sigma(I)
_cod_data_source_file jo302689d_si_003.cif
_cod_data_source_block exp_863
_cod_original_sg_symbol_H-M 'C 2/c'
_cod_database_code 4027966

loop_
_symmetry_equiv_pos_as_xyz
'x, y, z'
'-x, y, -z+1/2'
'x+1/2, y+1/2, z'
'-x+1/2, y+1/2, -z+1/2'
'-x, -y, -z'
'x, -y, z-1/2'
'-x+1/2, -y+1/2, -z'
'x+1/2, -y+1/2, z-1/2'

loop_
_atom_site_label
_atom_site_type_symbol
_atom_site_fract_x
_atom_site_fract_y
_atom_site_fract_z
_atom_site_U_iso_or_equiv
_atom_site_adp_type
_atom_site_occupancy
_atom_site_symmetry_multiplicity
_atom_site_calc_flag
_atom_site_refinement_flags
_atom_site_disorder_assembly
_atom_site_disorder_group
Cd1 Cd 0.116590(12) 0.19848(3) 0.091786(12) 0.02086(11) Uani 1 1 d . A .
Cl1 Cl 0.13570(8) 0.38767(14) 0.07201(8) 0.0682(7) Uani 1 1 d . . .
P1 P -0.01582(5) 0.48217(12) 0.07523(4) 0.0257(3) Uani 1 1 d . A .
O1 O -0.00664(16) 0.5579(3) 0.04160(13) 0.0385(10) Uani 1 1 d . . .
O2 O 0.01423(13) 0.5116(3) 0.12234(11) 0.0258(8) Uani 1 1 d . . .
C2A C 0.0646(2) 0.5450(5) 0.12834(19) 0.0335(13) Uani 1 1 d . . .
H2A H 0.0667 0.6260 0.1199 0.040 Uiso 1 1 calc R . .
H2B H 0.0797 0.4967 0.1100 0.040 Uiso 1 1 calc R . .
C2B C 0.0896(2) 0.5290(6) 0.1751(2) 0.0482(17) Uani 1 1 d . . .
H2D H 0.1233 0.5508 0.1799 0.072 Uiso 1 1 calc R . .
H2E H 0.0875 0.4486 0.1831 0.072 Uiso 1 1 calc R . .
H2F H 0.0745 0.5774 0.1930 0.072 Uiso 1 1 calc R . .
O3 O -0.06818(13) 0.4789(3) 0.08004(13) 0.0337(9) Uani 1 1 d . . .
C3A C -0.0921(6) 0.5805(14) 0.0943(6) 0.057(3) Uani 0.50 1 d PU A 2
H3AA H -0.1154 0.5545 0.1103 0.069 Uiso 0.50 1 calc PR A 2
H3AB H -0.0679 0.6291 0.1140 0.069 Uiso 0.50 1 calc PR A 2
C3B C -0.1162(5) 0.6454(13) 0.0568(5) 0.058(3) Uani 0.50 1 d PU A 2
H3D H -0.1322 0.7112 0.0660 0.087 Uiso 0.50 1 calc PR A 2
H3E H -0.1399 0.5968 0.0374 0.087 Uiso 0.50 1 calc PR A 2
H33F H -0.0928 0.6725 0.0415 0.087 Uiso 0.50 1 calc PR A 2
C4A C -0.0965(7) 0.5845(17) 0.0675(7) 0.069(4) Uani 0.50 1 d PU A -1
H4BA H -0.0749 0.6516 0.0719 0.082 Uiso 0.50 1 calc PR A -1
H4BB H -0.1134 0.5809 0.0363 0.082 Uiso 0.50 1 calc PR A -1
C4B C -0.12926(6) 0.59689(16) 0.09188(6) 0.070(4) Uani 0.50 1 d PU A -1
H4BC H -0.1478 0.6671 0.0832 0.105 Uiso 0.50 1 calc PR A -1
H4BD H -0.1124 0.6016 0.1227 0.105 Uiso 0.50 1 calc PR A -1
H4BE H -0.1509 0.5308 0.0871 0.105 Uiso 0.50 1 calc PR A -1
C1 C 0.02079(6) 0.19634(16) 0.02671(6) 0.0207(10) Uani 1 1 d R A .
N2 N 0.00263(6) 0.30622(16) 0.02579(6) 0.0221(9) Uani 1 1 d R A .
H2 H -0.0017 0.3630 0.0000 0.037(16) Uiso 1 1 d R . .
C3 C -0.00258(6) 0.33556(16) 0.06568(6) 0.0213(11) Uani 1 1 d R . .
C4 C 0.01163(6) 0.24279(16) 0.09400(6) 0.0189(10) Uani 1 1 d R A .
C5 C 0.01573(6) 0.24128(16) 0.14029(6) 0.0185(10) Uani 1 1 d R . .
C6 C 0.05751(6) 0.20558(16) 0.16906(6) 0.0217(10) Uani 1 1 d R A .
C7 C 0.06609(6) 0.19244(16) 0.21560(6) 0.0247(11) Uani 1 1 d R . .
H7 H 0.0431 0.2011 0.2321 0.030 Uiso 1 1 calc R . .
C8 C 0.11198(17) 0.1661(4) 0.23106(16) 0.0227(11) Uani 1 1 d . A .
H8 H 0.1280 0.1546 0.2607 0.027 Uiso 1 1 calc R . .
C9 C 0.13326(17) 0.1580(4) 0.19430(16) 0.0214(11) Uani 1 1 d . . .
C10 C 0.18169(18) 0.1275(4) 0.19798(16) 0.0226(11) Uani 1 1 d . A .
C11 C 0.20080(17) 0.0932(4) 0.16374(17) 0.0233(11) Uani 1 1 d . . .
C12 C 0.25044(18) 0.0619(5) 0.16783(17) 0.0281(12) Uani 1 1 d . A .
H12 H 0.2755 0.0648 0.1937 0.034 Uiso 1 1 calc R . .
C13 C 0.25453(18) 0.0283(5) 0.12850(17) 0.0295(12) Uani 1 1 d . . .
H13 H 0.2828 0.0025 0.1214 0.035 Uiso 1 1 calc R A .
C14 C 0.20697(17) 0.0392(4) 0.09885(17) 0.0223(11) Uani 1 1 d . A .
C15 C 0.19497(18) 0.0106(5) 0.05461(17) 0.0258(12) Uani 1 1 d . . .
C16 C 0.14900(18) 0.0273(4) 0.02488(16) 0.0242(11) Uani 1 1 d . A .
C17 C 0.13485(18) -0.0232(5) -0.01790(17) 0.0276(12) Uani 1 1 d . . .
H17 H 0.1540 -0.0710 -0.0309 0.033 Uiso 1 1 calc R A .
C18 C 0.08927(18) 0.0102(4) -0.03613(16) 0.0237(11) Uani 1 1 d . A .
H18 H 0.0702 -0.0112 -0.0639 0.028 Uiso 1 1 calc R . .
C19 C 0.07515(17) 0.0844(4) -0.00528(16) 0.0210(11) Uani 1 1 d . . .
C20 C 0.03241(17) 0.1425(4) -0.01022(15) 0.0183(10) Uani 1 1 d . A .
C21 C 0.02615(16) 0.1558(4) 0.06922(15) 0.0191(10) Uani 1 1 d . . .
H21 H 0.0376 0.0822 0.0796 0.023 Uiso 1 1 calc R A .
N22 N 0.09952(14) 0.1812(3) 0.15716(13) 0.0207(9) Uani 1 1 d . A .
N23 N 0.17567(14) 0.0790(4) 0.12130(13) 0.0216(9) Uani 1 1 d . A .
N24 N 0.11274(14) 0.0898(4) 0.03232(13) 0.0219(9) Uani 1 1 d . A .
C51 C -0.02511(17) 0.2842(4) 0.15616(16) 0.0234(11) Uani 1 1 d . A .
C52 C -0.07157(18) 0.2530(5) 0.13658(19) 0.0309(13) Uani 1 1 d . . .
H52 H -0.0778 0.2027 0.1123 0.037 Uiso 1 1 calc R A .
C53 C -0.10943(18) 0.2939(5) 0.15171(19) 0.0362(14) Uani 1 1 d . A .
H53 H -0.1409 0.2680 0.1387 0.043 Uiso 1 1 calc R . .
C54 C -0.10193(19) 0.3717(5) 0.18538(19) 0.0324(13) Uani 1 1 d . . .
C55 C -0.05553(19) 0.4082(5) 0.20402(17) 0.0313(13) Uani 1 1 d . A .
H55 H -0.0498 0.4633 0.2267 0.038 Uiso 1 1 calc R . .
C56 C -0.01786(18) 0.3651(5) 0.18977(17) 0.0267(12) Uani 1 1 d . . .
H56 H 0.0137 0.3908 0.2030 0.032 Uiso 1 1 calc R A .
C57 C -0.1429(2) 0.4216(6) 0.2012(2) 0.0439(16) Uani 1 1 d . A .
H57B H -0.1302 0.4748 0.2252 0.066 Uiso 1 1 calc R . .
H57C H -0.1602 0.3596 0.2113 0.066 Uiso 1 1 calc R . .
H57D H -0.1647 0.4626 0.1774 0.066 Uiso 1 1 calc R . .
C101 C 0.21452(17) 0.1322(5) 0.24268(16) 0.0236(11) Uani 1 1 d . . .
C102 C 0.22687(18) 0.2357(5) 0.26367(18) 0.0293(12) Uani 1 1 d . A .
H102 H 0.2149 0.3049 0.2493 0.035 Uiso 1 1 calc R . .
C103 C 0.2563(2) 0.2401(5) 0.30527(19) 0.0348(14) Uani 1 1 d . . .
H103 H 0.2642 0.3125 0.3188 0.042 Uiso 1 1 calc R A .
C104 C 0.27447(19) 0.1425(5) 0.32759(18) 0.0329(13) Uani 1 1 d . A .
C105 C 0.2623(2) 0.0385(5) 0.30636(19) 0.0406(15) Uani 1 1 d . . .
H105 H 0.2742 -0.0307 0.3208 0.049 Uiso 1 1 calc R A .
C106 C 0.2331(2) 0.0339(5) 0.26448(18) 0.0356(14) Uani 1 1 d . A .
H106 H 0.2258 -0.0383 0.2506 0.043 Uiso 1 1 calc R . .
C107 C 0.3053(2) 0.1478(6) 0.3734(2) 0.0491(17) Uani 1 1 d . . .
H10A H 0.3101 0.2280 0.3825 0.074 Uiso 1 1 calc R A .
H10B H 0.3363 0.1123 0.3746 0.074 Uiso 1 1 calc R . .
H10C H 0.2896 0.1067 0.3927 0.074 Uiso 1 1 calc R . .
C151 C 0.23395(18) -0.0404(5) 0.03708(16) 0.0253(12) Uani 1 1 d . A .
C152 C 0.25785(19) -0.1392(5) 0.05414(17) 0.0267(12) Uani 1 1 d . . .
H152 H 0.2478 -0.1793 0.0762 0.032 Uiso 1 1 calc R A .
C153 C 0.29580(19) -0.1810(5) 0.04000(17) 0.0284(12) Uani 1 1 d . A .
H153 H 0.3118 -0.2482 0.0529 0.034 Uiso 1 1 calc R . .
C154 C 0.31102(18) -0.1257(5) 0.00692(17) 0.0285(13) Uani 1 1 d . . .
C155 C 0.28623(19) -0.0296(5) -0.01120(18) 0.0313(13) Uani 1 1 d . A .
H155 H 0.2954 0.0084 -0.0342 0.038 Uiso 1 1 calc R . .
C156 C 0.24834(19) 0.0131(5) 0.00323(18) 0.0308(13) Uani 1 1 d . . .
H156 H 0.2319 0.0795 -0.0100 0.037 Uiso 1 1 calc R A .
C157 C 0.35372(19) -0.1700(5) -0.00823(18) 0.0324(13) Uani 1 1 d . A .
H15A H 0.3591 -0.1205 -0.0314 0.049 Uiso 1 1 calc R . .
H15B H 0.3472 -0.2483 -0.0193 0.049 Uiso 1 1 calc R . .
H55C H 0.3822 -0.1698 0.0162 0.049 Uiso 1 1 calc R . .
C201 C -0.00370(18) 0.1495(4) -0.05249(16) 0.0198(10) Uani 1 1 d . . .
C202 C 0.00904(18) 0.1552(4) -0.09230(16) 0.0230(11) Uani 1 1 d . A .
H202 H 0.0418 0.1618 -0.0924 0.028 Uiso 1 1 calc R . .
C203 C -0.0255(2) 0.1513(5) -0.13109(17) 0.0274(12) Uani 1 1 d . . .
H203 H -0.0162 0.1551 -0.1576 0.033 Uiso 1 1 calc R A .
C204 C -0.0734(2) 0.1422(5) -0.13209(17) 0.0280(12) Uani 1 1 d . A .
C205 C -0.08625(18) 0.1395(4) -0.09286(17) 0.0247(11) Uani 1 1 d . . .
H205 H -0.1190 0.1340 -0.0928 0.030 Uiso 1 1 calc R A .
C206 C -0.05187(17) 0.1445(4) -0.05405(16) 0.0201(10) Uani 1 1 d . A .
H206 H -0.0615 0.1447 -0.0277 0.024 Uiso 1 1 calc R . .
C207 C -0.1111(2) 0.1372(5) -0.17522(18) 0.0378(14) Uani 1 1 d . . .
H20A H -0.0954 0.1409 -0.1991 0.057 Uiso 1 1 calc R A .
H20B H -0.1330 0.2021 -0.1772 0.057 Uiso 1 1 calc R . .
H20C H -0.1290 0.0654 -0.1770 0.057 Uiso 1 1 calc R . .

loop_
_atom_site_aniso_label
_atom_site_aniso_U_11
_atom_site_aniso_U_22
_atom_site_aniso_U_33
_atom_site_aniso_U_23
_atom_site_aniso_U_13
_atom_site_aniso_U_12
Cd1 0.01535(17) 0.0272(2) 0.01938(18) 0.00119(16) 0.00310(13) -0.00160(17)
Cl1 0.0972(15) 0.0293(9) 0.1096(17) -0.0021(9) 0.0840(14) -0.0113(9)
P1 0.0326(8) 0.0242(7) 0.0198(7) 0.0011(6) 0.0055(6) 0.0061(6)
O1 0.064(3) 0.024(2) 0.030(2) 0.0056(17) 0.016(2) 0.005(2)
O2 0.027(2) 0.025(2) 0.025(2) -0.0013(15) 0.0066(16) -0.0010(16)
C2A 0.030(3) 0.035(3) 0.037(3) -0.006(3) 0.011(3) -0.001(3)
C2B 0.032(3) 0.059(4) 0.047(4) 0.001(3) -0.001(3) -0.016(3)
O3 0.029(2) 0.032(2) 0.037(2) -0.0056(17) 0.0033(18) 0.0081(18)
C3A 0.033(6) 0.046(7) 0.091(10) 0.021(7) 0.014(6) 0.003(5)
C3B 0.034(6) 0.047(6) 0.091(10) 0.020(6) 0.013(6) 0.002(5)
C4A 0.057(8) 0.050(7) 0.092(10) 0.000(7) 0.006(7) 0.031(6)
C4B 0.059(8) 0.052(7) 0.093(10) 0.000(7) 0.007(7) 0.029(6)
C1 0.014(2) 0.019(2) 0.026(3) -0.002(2) -0.0004(19) -0.007(2)
N2 0.023(2) 0.023(2) 0.020(2) -0.0001(18) 0.0049(17) 0.0072(19)
C3 0.021(3) 0.019(3) 0.023(3) 0.002(2) 0.005(2) 0.004(2)
C4 0.013(2) 0.025(3) 0.017(2) 0.001(2) 0.0000(19) -0.002(2)
C5 0.016(2) 0.021(3) 0.018(2) 0.0041(19) 0.0027(19) 0.002(2)
C6 0.017(2) 0.021(3) 0.028(3) -0.001(2) 0.007(2) 0.001(2)
C7 0.024(3) 0.027(3) 0.024(3) 0.004(2) 0.007(2) 0.007(2)
C8 0.019(2) 0.028(3) 0.019(3) 0.003(2) 0.002(2) 0.007(2)
C9 0.019(2) 0.025(3) 0.018(3) 0.000(2) 0.000(2) 0.003(2)
C10 0.020(3) 0.024(3) 0.022(3) 0.002(2) 0.001(2) 0.001(2)
C11 0.017(2) 0.027(3) 0.025(3) 0.000(2) 0.002(2) 0.003(2)
C12 0.014(2) 0.043(3) 0.026(3) -0.006(2) 0.003(2) 0.003(2)
C13 0.016(3) 0.043(3) 0.028(3) -0.004(2) 0.003(2) 0.003(2)
C14 0.014(2) 0.026(3) 0.027(3) -0.003(2) 0.005(2) -0.002(2)
C15 0.018(3) 0.035(3) 0.024(3) 0.002(2) 0.005(2) -0.001(2)
C16 0.020(3) 0.031(3) 0.022(3) 0.002(2) 0.007(2) 0.001(2)
C17 0.021(3) 0.039(3) 0.026(3) -0.002(2) 0.011(2) -0.001(2)
C18 0.027(3) 0.027(3) 0.017(3) 0.001(2) 0.005(2) 0.002(2)
C19 0.019(2) 0.022(3) 0.020(3) 0.003(2) 0.001(2) -0.002(2)
C20 0.016(2) 0.020(3) 0.018(2) 0.003(2) 0.0037(19) -0.003(2)
C21 0.011(2) 0.022(3) 0.022(3) 0.005(2) 0.0009(19) 0.002(2)
N22 0.014(2) 0.026(2) 0.022(2) 0.0032(18) 0.0043(16) 0.0013(18)
N23 0.014(2) 0.031(2) 0.019(2) 0.0014(18) 0.0018(17) 0.0012(18)
N24 0.017(2) 0.027(2) 0.021(2) 0.0051(18) 0.0041(17) -0.0008(18)
C51 0.017(2) 0.027(3) 0.027(3) 0.003(2) 0.006(2) 0.005(2)
C52 0.018(3) 0.039(3) 0.034(3) -0.001(3) 0.004(2) -0.001(2)
C53 0.014(2) 0.052(4) 0.039(3) 0.002(3) 0.000(2) 0.003(3)
C54 0.024(3) 0.044(4) 0.031(3) 0.008(3) 0.010(2) 0.009(3)
C55 0.030(3) 0.040(3) 0.023(3) -0.001(2) 0.005(2) 0.010(3)
C56 0.019(3) 0.038(3) 0.022(3) 0.000(2) 0.001(2) 0.003(2)
C57 0.026(3) 0.066(4) 0.045(4) 0.005(3) 0.019(3) 0.015(3)
C101 0.014(2) 0.036(3) 0.021(3) 0.000(2) 0.004(2) 0.008(2)
C102 0.019(3) 0.030(3) 0.033(3) 0.001(2) -0.003(2) 0.001(2)
C103 0.026(3) 0.036(3) 0.038(3) -0.007(3) 0.000(3) -0.003(3)
C104 0.017(3) 0.053(4) 0.027(3) -0.002(3) 0.002(2) 0.008(3)
C105 0.041(4) 0.042(4) 0.033(3) 0.010(3) -0.002(3) 0.019(3)
C106 0.041(3) 0.033(3) 0.028(3) -0.003(3) -0.001(3) 0.011(3)
C107 0.036(4) 0.070(5) 0.034(4) -0.005(3) -0.003(3) 0.011(3)
C151 0.018(3) 0.033(3) 0.022(3) -0.005(2) 0.000(2) -0.003(2)
C152 0.027(3) 0.033(3) 0.021(3) -0.001(2) 0.007(2) 0.000(2)
C153 0.027(3) 0.032(3) 0.025(3) -0.001(2) 0.005(2) -0.002(2)
C154 0.016(3) 0.046(4) 0.023(3) -0.010(2) 0.006(2) -0.006(2)
C155 0.023(3) 0.043(3) 0.030(3) 0.010(3) 0.011(2) 0.003(3)
C156 0.020(3) 0.043(3) 0.029(3) 0.007(3) 0.005(2) 0.008(3)
C157 0.022(3) 0.044(4) 0.032(3) -0.003(3) 0.008(2) 0.002(3)
C201 0.022(3) 0.018(2) 0.017(2) 0.0004(19) 0.001(2) -0.003(2)
C202 0.022(3) 0.025(3) 0.024(3) -0.001(2) 0.009(2) 0.002(2)
C203 0.032(3) 0.031(3) 0.018(3) 0.001(2) 0.005(2) 0.002(2)
C204 0.030(3) 0.026(3) 0.021(3) -0.002(2) -0.006(2) -0.004(2)
C205 0.018(3) 0.022(3) 0.030(3) 0.003(2) 0.000(2) 0.004(2)
C206 0.022(3) 0.018(3) 0.021(3) -0.002(2) 0.007(2) 0.000(2)
C207 0.037(3) 0.044(4) 0.026(3) 0.001(3) -0.004(3) -0.002(3)

loop_
_atom_type_symbol
_atom_type_description
_atom_type_scat_dispersion_real
_atom_type_scat_dispersion_imag
_atom_type_scat_source
C C 0.0033 0.0016 'International Tables Vol C Tables 4.2.6.8 and 6.1.1.4'
H H 0.0000 0.0000 'International Tables Vol C Tables 4.2.6.8 and 6.1.1.4'
N N 0.0061 0.0033 'International Tables Vol C Tables 4.2.6.8 and 6.1.1.4'
O O 0.0106 0.0060 'International Tables Vol C Tables 4.2.6.8 and 6.1.1.4'
P P 0.1023 0.0942 'International Tables Vol C Tables 4.2.6.8 and 6.1.1.4'
Cl Cl 0.1484 0.1585 'International Tables Vol C Tables 4.2.6.8 and 6.1.1.4'
Cd Cd -0.8075 1.2024 'International Tables Vol C Tables 4.2.6.8 and 6.1.1.4'

loop_
_geom_angle_atom_site_label_1
_geom_angle_atom_site_label_2
_geom_angle_atom_site_label_3
_geom_angle
N23 Cd1 N24 82.58(15)
N23 Cd1 N22 83.03(14)
N24 Cd1 N22 138.06(14)
N23 Cd1 Cl1 119.06(12)
N24 Cd1 Cl1 105.24(11)
N22 Cd1 Cl1 116.18(11)
N23 Cd1 C21 127.82(15)
N24 Cd1 C21 80.04(15)
N22 Cd1 C21 78.29(14)
Cl1 Cd1 C21 112.93(12)
O1 P1 O3 116.5(2)
O1 P1 O2 114.1(2)
O3 P1 O2 103.1(2)
O1 P1 C3 111.47(18)
O3 P1 C3 104.30(17)
O2 P1 C3 106.29(16)
C2A O2 P1 118.1(3)
O2 C2A C2B 108.1(5)
O2 C2A H2A 110.1
C2B C2A H2A 110.1
O2 C2A H2B 110.1
C2B C2A H2B 110.1
H2A C2A H2B 108.4
C2A C2B H2D 109.5
C2A C2B H2E 109.5
H2D C2B H2E 109.5
C2A C2B H2F 109.5
H2D C2B H2F 109.5
H2E C2B H2F 109.5
C4A O3 C3A 32.4(8)
C4A O3 P1 116.0(8)
C3A O3 P1 122.9(7)
C3B C3A O3 109.3(16)
C3B C3A H3AA 109.8
O3 C3A H3AA 109.8
C3B C3A H3AB 109.8
O3 C3A H3AB 109.8
H3AA C3A H3AB 108.3
C3A C3B H3D 109.5
C3A C3B H3E 109.5
H3D C3B H3E 109.5
C3A C3B H33F 109.5
H3D C3B H33F 109.5
H3E C3B H33F 109.5
C4B C4A O3 110.4(15)
C4B C4A H4BA 109.6
O3 C4A H4BA 109.6
C4B C4A H4BB 109.6
O3 C4A H4BB 109.6
H4BA C4A H4BB 108.1
C4A C4B H4BC 109.5
C4A C4B H4BD 109.5
H4BC C4B H4BD 109.5
C4A C4B H4BE 109.5
H4BC C4B H4BE 109.5
H4BD C4B H4BE 109.5
N2 C1 C21 106.4(2)
N2 C1 C20 123.4(2)
C21 C1 C20 130.2(3)
C3 N2 C1 110.2
C3 N2 H2 123.9
C1 N2 H2 125.3
N2 C3 C4 108.8
N2 C3 P1 118.46(7)
C4 C3 P1 131.87(7)
C3 C4 C21 106.0(2)
C3 C4 C5 126.8
C21 C4 C5 126.9(2)
C6 C5 C4 120.7
C6 C5 C51 120.9(2)
C4 C5 C51 118.4(2)
C5 C6 N22 123.94(18)
C5 C6 C7 127.2
N22 C6 C7 108.81(18)
C8 C7 C6 107.4(2)
C8 C7 H7 126.3
C6 C7 H7 126.3
C7 C8 C9 107.6(4)
C7 C8 H8 126.2
C9 C8 H8 126.2
N22 C9 C10 126.7(4)
N22 C9 C8 109.3(4)
C10 C9 C8 123.9(4)
C11 C10 C9 125.7(5)
C11 C10 C101 118.0(4)
C9 C10 C101 116.3(4)
N23 C11 C10 125.9(4)
N23 C11 C12 108.8(4)
C10 C11 C12 125.3(5)
C13 C12 C11 107.9(5)
C13 C12 H12 126.0
C11 C12 H12 126.0
C12 C13 C14 106.6(5)
C12 C13 H13 126.7
C14 C13 H13 126.7
N23 C14 C15 125.2(5)
N23 C14 C13 109.3(4)
C15 C14 C13 125.5(5)
C14 C15 C16 125.6(5)
C14 C15 C151 116.7(4)
C16 C15 C151 117.7(5)
N24 C16 C15 126.1(5)
N24 C16 C17 109.9(4)
C15 C16 C17 124.0(5)
C18 C17 C16 107.3(5)
C18 C17 H17 126.3
C16 C17 H17 126.3
C17 C18 C19 107.1(5)
C17 C18 H18 126.5
C19 C18 H18 126.5
C20 C19 N24 123.5(4)
C20 C19 C18 128.0(5)
N24 C19 C18 108.5(4)
C19 C20 C1 120.4(4)
C19 C20 C201 122.2(4)
C1 C20 C201 117.3(4)
C1 C21 C4 108.6(3)
C1 C21 Cd1 93.4(2)
C4 C21 Cd1 97.4(2)
C1 C21 H21 125.7
C4 C21 H21 125.7
Cd1 C21 H21 80.7
C9 N22 C6 106.8(3)
C9 N22 Cd1 122.9(3)
C6 N22 Cd1 129.8(3)
C14 N23 C11 107.5(4)
C14 N23 Cd1 122.1(3)
C11 N23 Cd1 119.9(3)
C16 N24 C19 107.2(4)
C16 N24 Cd1 125.2(3)
C19 N24 Cd1 127.2(3)
C52 C51 C56 117.6(5)
C52 C51 C5 121.7(4)
C56 C51 C5 120.6(4)
C51 C52 C53 121.1(5)
C51 C52 H52 119.5
C53 C52 H52 119.5
C54 C53 C52 120.9(5)
C54 C53 H53 119.5
C52 C53 H53 119.5
C53 C54 C55 118.6(5)
C53 C54 C57 122.0(5)
C55 C54 C57 119.4(5)
C56 C55 C54 120.4(5)
C56 C55 H55 119.8
C54 C55 H55 119.8
C55 C56 C51 121.3(5)
C55 C56 H56 119.3
C51 C56 H56 119.3
C54 C57 H57B 109.5
C54 C57 H57C 109.5
H57B C57 H57C 109.5
C54 C57 H57D 109.5
H57B C57 H57D 109.5
H57C C57 H57D 109.5
C106 C101 C102 117.7(5)
C106 C101 C10 121.4(5)
C102 C101 C10 121.0(5)
C103 C102 C101 121.1(5)
C103 C102 H102 119.4
C101 C102 H102 119.4
C104 C103 C102 121.7(5)
C104 C103 H103 119.1
C102 C103 H103 119.1
C103 C104 C105 117.1(5)
C103 C104 C107 121.4(6)
C105 C104 C107 121.5(6)
C106 C105 C104 121.2(5)
C106 C105 H105 119.4
C104 C105 H105 119.4
C101 C106 C105 121.1(5)
C101 C106 H106 119.4
C105 C106 H106 119.4
C104 C107 H10A 109.5
C104 C107 H10B 109.5
H10A C107 H10B 109.5
C104 C107 H10C 109.5
H10A C107 H10C 109.5
H10B C107 H10C 109.5
C152 C151 C156 117.3(5)
C152 C151 C15 122.2(5)
C156 C151 C15 120.5(5)
C153 C152 C151 121.9(5)
C153 C152 H152 119.1
C151 C152 H152 119.1
C152 C153 C154 120.8(5)
C152 C153 H153 119.6
C154 C153 H153 119.6
C155 C154 C153 117.5(5)
C155 C154 C157 121.4(5)
C153 C154 C157 121.1(5)
C154 C155 C156 121.8(5)
C154 C155 H155 119.1
C156 C155 H155 119.1
C155 C156 C151 120.7(5)
C155 C156 H156 119.6
C151 C156 H156 119.6
C154 C157 H15A 109.5
C154 C157 H15B 109.5
H15A C157 H15B 109.5
C154 C157 H55C 109.5
H15A C157 H55C 109.5
H15B C157 H55C 109.5
C206 C201 C202 117.4(4)
C206 C201 C20 120.1(4)
C202 C201 C20 122.4(4)
C203 C202 C201 120.6(5)
C203 C202 H202 119.7
C201 C202 H202 119.7
C202 C203 C204 121.2(5)
C202 C203 H203 119.4
C204 C203 H203 119.4
C203 C204 C205 118.4(5)
C203 C204 C207 120.5(5)
C205 C204 C207 121.1(5)
C206 C205 C204 120.6(5)
C206 C205 H205 119.7
C204 C205 H205 119.7
C205 C206 C201 121.7(5)
C205 C206 H206 119.1
C201 C206 H206 119.1
C204 C207 H20A 109.5
C204 C207 H20B 109.5
H20A C207 H20B 109.5
C204 C207 H20C 109.5
H20A C207 H20C 109.5
H20B C207 H20C 109.5

loop_
_geom_bond_atom_site_label_1
_geom_bond_atom_site_label_2
_geom_bond_distance
Cd1 N23 2.221(4)
Cd1 N24 2.258(4)
Cd1 N22 2.267(4)
Cd1 Cl1 2.3995(16)
Cd1 C21 2.579(5)
P1 O1 1.464(4)
P1 O3 1.561(4)
P1 O2 1.569(4)
P1 C3 1.797(2)
O2 C2A 1.473(6)
C2A C2B 1.492(8)
C2A H2A 0.9900
C2A H2B 0.9900
C2B H2D 0.9800
C2B H2E 0.9800
C2B H2F 0.9800
O3 C4A 1.478(19)
O3 C3A 1.500(18)
C3A C3B 1.44(2)
C3A H3AA 0.9900
C3A H3AB 0.9900
C3B H3D 0.9800
C3B H3E 0.9800
C3B H33F 0.9800
C4A C4B 1.38(2)
C4A H4BA 0.9900
C4A H4BB 0.9900
C4B H4BC 0.9800
C4B H4BD 0.9800
C4B H4BE 0.9800
C1 N2 1.3837
C1 C21 1.405(5)
C1 C20 1.446(5)
N2 C3 1.3602
N2 H2 1.0388
C3 C4 1.4024
C4 C21 1.414(5)
C4 C5 1.4483
C5 C6 1.3824
C5 C51 1.484(5)
C6 N22 1.390(4)
C6 C7 1.4471
C7 C8 1.329(5)
C7 H7 0.9500
C8 C9 1.457(7)
C8 H8 0.9500
C9 N22 1.356(6)
C9 C10 1.420(7)
C10 C11 1.400(7)
C10 C101 1.498(7)
C11 N23 1.372(6)
C11 C12 1.454(7)
C12 C13 1.346(7)
C12 H12 0.9500
C13 C14 1.463(7)
C13 H13 0.9500
C14 N23 1.369(6)
C14 C15 1.403(7)
C15 C16 1.436(7)
C15 C151 1.502(7)
C16 N24 1.347(6)
C16 C17 1.445(7)
C17 C18 1.356(7)
C17 H17 0.9500
C18 C19 1.444(7)
C18 H18 0.9500
C19 C20 1.383(7)
C19 N24 1.399(6)
C20 C201 1.482(6)
C21 H21 0.9500
C51 C52 1.379(7)
C51 C56 1.403(7)
C52 C53 1.388(7)
C52 H52 0.9500
C53 C54 1.380(8)
C53 H53 0.9500
C54 C55 1.389(8)
C54 C57 1.516(7)
C55 C56 1.377(7)
C55 H55 0.9500
C56 H56 0.9500
C57 H57B 0.9800
C57 H57C 0.9800
C57 H57D 0.9800
C101 C106 1.379(7)
C101 C102 1.383(7)
C102 C103 1.382(8)
C102 H102 0.9500
C103 C104 1.375(8)
C103 H103 0.9500
C104 C105 1.390(8)
C104 C107 1.504(8)
C105 C106 1.386(8)
C105 H105 0.9500
C106 H106 0.9500
C107 H10A 0.9800
C107 H10B 0.9800
C107 H10C 0.9800
C151 C152 1.383(7)
C151 C156 1.397(7)
C152 C153 1.377(7)
C152 H152 0.9500
C153 C154 1.398(7)
C153 H153 0.9500
C154 C155 1.377(8)
C154 C157 1.525(7)
C155 C156 1.384(7)
C155 H155 0.9500
C156 H156 0.9500
C157 H15A 0.9800
C157 H15B 0.9800
C157 H55C 0.9800
C201 C206 1.382(7)
C201 C202 1.408(7)
C202 C203 1.378(7)
C202 H202 0.9500
C203 C204 1.381(7)
C203 H203 0.9500
C204 C205 1.391(7)
C204 C207 1.522(7)
C205 C206 1.376(7)
C205 H205 0.9500
C206 H206 0.9500
C207 H20A 0.9800
C207 H20B 0.9800
C207 H20C 0.9800

loop_
_geom_torsion_atom_site_label_1
_geom_torsion_atom_site_label_2
_geom_torsion_atom_site_label_3
_geom_torsion_atom_site_label_4
_geom_torsion
O1 P1 O2 C2A -40.3(4)
O3 P1 O2 C2A -167.7(4)
C3 P1 O2 C2A 82.9(4)
P1 O2 C2A C2B -160.6(4)
O1 P1 O3 C4A -28.5(10)
O2 P1 O3 C4A 97.3(10)
C3 P1 O3 C4A -151.8(9)
O1 P1 O3 C3A -65.0(9)
O2 P1 O3 C3A 60.7(9)
C3 P1 O3 C3A 171.6(9)
C4A O3 C3A C3B 2.9(17)
P1 O3 C3A C3B 90.3(12)
C3A O3 C4A C4B -38.1(16)
P1 O3 C4A C4B -149.2(9)
C21 C1 N2 C3 1.1(2)
C20 C1 N2 C3 -177.1(2)
C1 N2 C3 C4 -1.0
C1 N2 C3 P1 169.50(8)
O1 P1 C3 N2 -15.4(2)
O3 P1 C3 N2 111.19(16)
O2 P1 C3 N2 -140.23(14)
O1 P1 C3 C4 152.47(19)
O3 P1 C3 C4 -80.95(18)
O2 P1 C3 C4 27.63(18)
N2 C3 C4 C21 0.5(2)
P1 C3 C4 C21 -168.3(2)
N2 C3 C4 C5 174.2
P1 C3 C4 C5 5.41(10)
C3 C4 C5 C6 -127.3
C21 C4 C5 C6 45.1(2)
C3 C4 C5 C51 49.8(2)
C21 C4 C5 C51 -137.8(4)
C4 C5 C6 N22 7.3(2)
C51 C5 C6 N22 -169.8(4)
C4 C5 C6 C7 -175.8
C51 C5 C6 C7 7.1(2)
C5 C6 C7 C8 -174.7(2)
N22 C6 C7 C8 2.6(3)
C6 C7 C8 C9 -1.9(4)
C7 C8 C9 N22 0.7(6)
C7 C8 C9 C10 -177.9(4)
N22 C9 C10 C11 -13.9(9)
C8 C9 C10 C11 164.3(5)
N22 C9 C10 C101 166.6(5)
C8 C9 C10 C101 -15.2(7)
C9 C10 C11 N23 -2.6(9)
C101 C10 C11 N23 176.8(5)
C9 C10 C11 C12 -179.9(5)
C101 C10 C11 C12 -0.4(8)
N23 C11 C12 C13 -0.8(6)
C10 C11 C12 C13 176.8(5)
C11 C12 C13 C14 0.5(6)
C12 C13 C14 N23 -0.1(6)
C12 C13 C14 C15 -178.6(5)
N23 C14 C15 C16 5.5(9)
C13 C14 C15 C16 -176.2(5)
N23 C14 C15 C151 -175.3(5)
C13 C14 C15 C151 3.0(8)
C14 C15 C16 N24 12.1(9)
C151 C15 C16 N24 -167.1(5)
C14 C15 C16 C17 -167.0(5)
C151 C15 C16 C17 13.8(8)
N24 C16 C17 C18 0.0(6)
C15 C16 C17 C18 179.3(5)
C16 C17 C18 C19 1.5(6)
C17 C18 C19 C20 177.3(5)
C17 C18 C19 N24 -2.6(6)
N24 C19 C20 C1 -11.5(7)
C18 C19 C20 C1 168.7(4)
N24 C19 C20 C201 170.5(4)
C18 C19 C20 C201 -9.4(8)
N2 C1 C20 C19 134.2(3)
C21 C1 C20 C19 -43.4(6)
N2 C1 C20 C201 -47.7(4)
C21 C1 C20 C201 134.7(4)
N2 C1 C21 C4 -0.7(3)
C20 C1 C21 C4 177.2(3)
N2 C1 C21 Cd1 -99.76(13)
C20 C1 C21 Cd1 78.2(4)
C3 C4 C21 C1 0.2(3)
C5 C4 C21 C1 -173.49(13)
C3 C4 C21 Cd1 96.33(14)
C5 C4 C21 Cd1 -77.3(2)
N23 Cd1 C21 C1 -126.4(2)
N24 Cd1 C21 C1 -54.0(2)
N22 Cd1 C21 C1 162.1(3)
Cl1 Cd1 C21 C1 48.4(3)
N23 Cd1 C21 C4 124.3(2)
N24 Cd1 C21 C4 -163.3(3)
N22 Cd1 C21 C4 52.8(2)
Cl1 Cd1 C21 C4 -60.8(2)
C10 C9 N22 C6 179.4(4)
C8 C9 N22 C6 0.9(5)
C10 C9 N22 Cd1 -8.3(7)
C8 C9 N22 Cd1 173.2(3)
C5 C6 N22 C9 175.3(3)
C7 C6 N22 C9 -2.1(4)
C5 C6 N22 Cd1 3.7(4)
C7 C6 N22 Cd1 -173.6(2)
N23 Cd1 N22 C9 28.2(4)
N24 Cd1 N22 C9 98.9(4)
Cl1 Cd1 N22 C9 -90.8(4)
C21 Cd1 N22 C9 159.3(4)
N23 Cd1 N22 C6 -161.4(3)
N24 Cd1 N22 C6 -90.7(4)
Cl1 Cd1 N22 C6 79.6(3)
C21 Cd1 N22 C6 -30.4(3)
C15 C14 N23 C11 178.1(5)
C13 C14 N23 C11 -0.4(6)
C15 C14 N23 Cd1 -37.3(7)
C13 C14 N23 Cd1 144.2(4)
C10 C11 N23 C14 -176.9(5)
C12 C11 N23 C14 0.8(6)
C10 C11 N23 Cd1 37.6(7)
C12 C11 N23 Cd1 -144.8(3)
N24 Cd1 N23 C14 38.0(4)
N22 Cd1 N23 C14 178.5(4)
Cl1 Cd1 N23 C14 -65.3(4)
C21 Cd1 N23 C14 109.3(4)
N24 Cd1 N23 C11 178.5(4)
N22 Cd1 N23 C11 -41.0(4)
Cl1 Cd1 N23 C11 75.1(4)
C21 Cd1 N23 C11 -110.3(4)
C15 C16 N24 C19 179.2(5)
C17 C16 N24 C19 -1.6(6)
C15 C16 N24 Cd1 5.6(7)
C17 C16 N24 Cd1 -175.2(3)
C20 C19 N24 C16 -177.3(5)
C18 C19 N24 C16 2.6(5)
C20 C19 N24 Cd1 -3.9(7)
C18 C19 N24 Cd1 176.0(3)
N23 Cd1 N24 C16 -23.8(4)
N22 Cd1 N24 C16 -94.7(4)
Cl1 Cd1 N24 C16 94.4(4)
C21 Cd1 N24 C16 -154.4(4)
N23 Cd1 N24 C19 163.9(4)
N22 Cd1 N24 C19 93.1(4)
Cl1 Cd1 N24 C19 -77.9(4)
C21 Cd1 N24 C19 33.3(4)
C6 C5 C51 C52 -137.4(4)
C4 C5 C51 C52 45.5(5)
C6 C5 C51 C56 47.4(5)
C4 C5 C51 C56 -129.7(4)
C56 C51 C52 C53 -4.6(8)
C5 C51 C52 C53 -179.9(5)
C51 C52 C53 C54 3.4(9)
C52 C53 C54 C55 -0.2(9)
C52 C53 C54 C57 177.3(6)
C53 C54 C55 C56 -1.6(9)
C57 C54 C55 C56 -179.2(5)
C54 C55 C56 C51 0.3(8)
C52 C51 C56 C55 2.8(8)
C5 C51 C56 C55 178.1(4)
C11 C10 C101 C106 -68.9(7)
C9 C10 C101 C106 110.7(6)
C11 C10 C101 C102 111.7(6)
C9 C10 C101 C102 -68.7(6)
C106 C101 C102 C103 -0.9(8)
C10 C101 C102 C103 178.6(5)
C101 C102 C103 C104 -0.1(9)
C102 C103 C104 C105 0.6(9)
C102 C103 C104 C107 -178.2(6)
C103 C104 C105 C106 0.0(9)
C107 C104 C105 C106 178.7(6)
C102 C101 C106 C105 1.4(8)
C10 C101 C106 C105 -178.0(5)
C104 C105 C106 C101 -1.0(10)
C14 C15 C151 C152 57.4(7)
C16 C15 C151 C152 -123.3(6)
C14 C15 C151 C156 -120.8(6)
C16 C15 C151 C156 58.5(7)
C156 C151 C152 C153 3.0(8)
C15 C151 C152 C153 -175.3(5)
C151 C152 C153 C154 -1.3(8)
C152 C153 C154 C155 -0.9(8)
C152 C153 C154 C157 178.6(5)
C153 C154 C155 C156 1.5(8)
C157 C154 C155 C156 -178.1(5)
C154 C155 C156 C151 0.2(9)
C152 C151 C156 C155 -2.4(8)
C15 C151 C156 C155 175.9(5)
C19 C20 C201 C206 142.3(5)
C1 C20 C201 C206 -35.8(6)
C19 C20 C201 C202 -34.4(7)
C1 C20 C201 C202 147.5(4)
C206 C201 C202 C203 -2.5(7)
C20 C201 C202 C203 174.2(5)
C201 C202 C203 C204 0.2(8)
C202 C203 C204 C205 1.4(8)
C202 C203 C204 C207 -179.6(5)
C203 C204 C205 C206 -0.7(8)
C207 C204 C205 C206 -179.7(5)
C204 C205 C206 C201 -1.7(8)
C202 C201 C206 C205 3.3(7)
C20 C201 C206 C205 -173.5(5)

loop_
_platon_squeeze_void_nr
_platon_squeeze_void_average_x
_platon_squeeze_void_average_y
_platon_squeeze_void_average_z
_platon_squeeze_void_volume
_platon_squeeze_void_count_electrons
_platon_squeeze_void_content
1 -0.035 0.750 0.215 1257 213 ' '
2 -0.035 0.250 0.715 1258 213 ' '
